data_4075139
loop_
_publ_author_name
'Tsunawaki, Fumiaki'
'Ura, Yasuyuki'
'Kondo, Teruyuki'
'Iwasa, Tomomichi'
'Harumashi, Tatsuro'
'Mitsudo, Take-aki'

_publ_section_title
;
 Formation of Binuclear Ruthenium(II) Aqua Complexes and a Mononuclear
 Ammonia Complex Bearing P&#x2212;P&#x2212;O Facial Tridentate Ligands and
 Oxametallacycle Moieties
;
_journal_issue 10
_journal_name_full Organometallics
_journal_page_first 2547
_journal_paper_doi 10.1021/om060066o
_journal_volume 25
_journal_year 2006
_chemical_absolute_configuration 'CHOOSE rm ad rmad syn or unk'
_chemical_formula_moiety 'C66 H70 O13 P4 Ru2 '
_chemical_formula_sum 'C66 H70 O13 P4 Ru2'
_chemical_formula_weight 1397.31
_space_group_IT_number 5
_symmetry_cell_setting monoclinic
_symmetry_Int_Tables_number 5
_symmetry_space_group_name_Hall 'C 2y'
_symmetry_space_group_name_H-M 'C 1 2 1'
_cell_angle_alpha 90.0000(11)
_cell_angle_beta 107.6940(13)
_cell_angle_gamma 90.0000(11)
_cell_formula_units_Z 4
_cell_length_a 22.045(6)
_cell_length_b 18.270(5)
_cell_length_c 20.120(5)
_cell_measurement_reflns_used 7897
_cell_measurement_temperature 173.1
_cell_measurement_theta_max 27.5
_cell_measurement_theta_min 3.1
_cell_volume 7720(4)
_computing_cell_refinement CrystalClear
_computing_data_collection CrystalClear
_computing_data_reduction CrystalStructure
_computing_publication_material 'CrystalStructure 3.7.0'
_computing_structure_refinement CRYSTALS
_computing_structure_solution SIR92
_diffrn_detector_area_resol_mean 7.31
_diffrn_measured_fraction_theta_full 0.983
_diffrn_measured_fraction_theta_max 0.983
_diffrn_measurement_device_type 'Rigaku Saturn'
_diffrn_measurement_method \w
_diffrn_radiation_type 'Mo K\a'
_diffrn_radiation_wavelength 0.71070
_diffrn_reflns_av_R_equivalents 0.065
_diffrn_reflns_limit_h_max 28
_diffrn_reflns_limit_h_min -28
_diffrn_reflns_limit_k_max 17
_diffrn_reflns_limit_k_min -23
_diffrn_reflns_limit_l_max 26
_diffrn_reflns_limit_l_min -26
_diffrn_reflns_number 30546
_diffrn_reflns_theta_full 27.48
_diffrn_reflns_theta_max 27.48
_exptl_absorpt_coefficient_mu 0.526
_exptl_absorpt_correction_T_max 0.900
_exptl_absorpt_correction_T_min 0.791
_exptl_absorpt_correction_type numerical
_exptl_absorpt_process_details
;
    Higashi, T. (1999). Program for Absorption Correction.
    Rigaku Corporation, Tokyo, Japan.
;
_exptl_crystal_colour red
_exptl_crystal_density_diffrn 1.202
_exptl_crystal_density_method 'not measured'
_exptl_crystal_description unknown
_exptl_crystal_F_000 2872.00
_exptl_crystal_size_max 0.20
_exptl_crystal_size_mid 0.20
_exptl_crystal_size_min 0.20
_refine_diff_density_max 2.49
_refine_diff_density_min -0.81
_refine_ls_abs_structure_details 'Flack, H. D. (1983), Acta Cryst. A39, 876-881.  4777 Friedel Pairs'
_refine_ls_abs_structure_Flack 0.03(5)
_refine_ls_extinction_method none
_refine_ls_goodness_of_fit_ref 0.955
_refine_ls_hydrogen_treatment refall
_refine_ls_number_parameters 822
_refine_ls_number_reflns 7280
_refine_ls_R_factor_gt 0.0724
_refine_ls_shift/su_max 0.0000
_refine_ls_structure_factor_coef Fsqd
_refine_ls_weighting_details
;
    Chebychev polynomial with 3 parameters (Carruthers & Watkin, 1979)
    5924.5000    8332.9600    2854.7500
;
_refine_ls_weighting_scheme calc
_refine_ls_wR_factor_ref 0.1391
_reflns_number_gt 7132
_reflns_number_total 13774
_reflns_threshold_expression F^2^>2.0\s(F^2^)
_cod_data_source_file om060066osi20060123_035613.cif
_cod_data_source_block '__complex_4a'
_cod_original_formula_sum 'C66 H70 O13 P4 Ru2 '
_cod_database_code 4075139

loop_
_symmetry_equiv_pos_site_id
_symmetry_equiv_pos_as_xyz
1 +X,+Y,+Z
2 -X,+Y,-Z
3 1/2+X,1/2+Y,+Z
4 1/2-X,1/2+Y,-Z

loop_
_atom_site_label
_atom_site_type_symbol
_atom_site_fract_x
_atom_site_fract_y
_atom_site_fract_z
_atom_site_U_iso_or_equiv
_atom_site_adp_type
_atom_site_occupancy
_atom_site_symmetry_multiplicity
_atom_site_calc_flag
_atom_site_refinement_flags
Ru(1) Ru 0.80511(4) 0.46715(11) 0.21325(5) 0.0444(2) Uani 1.00 1 d .
Ru(2) Ru 1.07151(4) 0.49548(10) 0.26080(5) 0.0417(2) Uani 1.00 1 d .
P(1) P 0.70136(12) 0.4650(2) 0.19736(14) 0.0505(8) Uani 1.00 1 d .
P(2) P 0.79671(13) 0.3468(2) 0.22236(16) 0.0460(9) Uani 1.00 1 d .
P(3) P 1.16199(17) 0.5513(2) 0.30447(18) 0.0521(10) Uani 1.00 1 d .
P(4) P 1.13620(14) 0.3993(2) 0.26699(17) 0.0489(9) Uani 1.00 1 d .
O(1) O 0.8224(3) 0.5867(4) 0.2079(4) 0.051(2) Uani 1.00 1 d .
O(2) O 0.7740(4) 0.5735(5) 0.0616(4) 0.059(2) Uani 1.00 1 d .
O(3) O 0.7125(3) 0.4735(5) 0.0295(3) 0.063(2) Uani 1.00 1 d .
O(4) O 0.9849(3) 0.4452(4) 0.1926(3) 0.048(2) Uani 1.00 1 d .
O(5) O 0.9072(2) 0.4624(4) 0.2397(3) 0.0394(19) Uani 1.00 1 d .
O(6) O 0.8049(3) 0.4921(5) 0.3232(3) 0.049(2) Uani 1.00 1 d .
O(7) O 0.7290(4) 0.2895(5) 0.0783(5) 0.072(3) Uani 1.00 1 d .
O(8) O 0.9363(4) 0.6330(5) 0.2919(4) 0.065(3) Uani 1.00 1 d .
O(9) O 1.0068(3) 0.5861(4) 0.2465(3) 0.046(2) Uani 1.00 1 d .
O(10) O 1.1353(4) 0.4989(6) 0.4560(4) 0.065(2) Uani 1.00 1 d .
O(11) O 1.1022(4) 0.3869(5) 0.4219(4) 0.066(3) Uani 1.00 1 d .
O(12) O 1.0850(3) 0.5392(5) 0.1591(4) 0.056(2) Uani 1.00 1 d .
O(13) O 1.2196(5) 0.2637(5) 0.2911(5) 0.080(3) Uani 1.00 1 d .
C(1) C 0.8128(4) 0.4563(8) 0.1095(5) 0.050(3) Uani 1.00 1 d .
C(2) C 0.8823(5) 0.4741(8) 0.1158(5) 0.058(4) Uani 1.00 1 d .
C(3) C 0.9278(4) 0.4587(7) 0.1872(5) 0.040(3) Uani 1.00 1 d .
C(4) C 0.7683(5) 0.5092(8) 0.0663(5) 0.052(4) Uani 1.00 1 d .
C(5) C 0.6635(6) 0.5194(10) -0.0142(7) 0.094(5) Uani 1.00 1 d .
C(6) C 0.6669(5) 0.3752(8) 0.1709(7) 0.064(4) Uani 1.00 1 d .
C(7) C 0.7124(5) 0.3173(7) 0.2120(7) 0.060(4) Uani 1.00 1 d .
C(8) C 0.6945(5) 0.4731(7) 0.2860(5) 0.052(3) Uani 1.00 1 d .
C(9) C 0.6361(5) 0.4678(8) 0.2999(6) 0.061(3) Uani 1.00 1 d .
C(10) C 0.6329(5) 0.4749(8) 0.3675(6) 0.061(4) Uani 1.00 1 d .
C(11) C 0.6884(5) 0.4902(8) 0.4199(6) 0.064(4) Uani 1.00 1 d .
C(12) C 0.7459(5) 0.4963(8) 0.4072(5) 0.059(3) Uani 1.00 1 d .
C(13) C 0.7488(4) 0.4870(7) 0.3401(5) 0.045(3) Uani 1.00 1 d .
C(14) C 0.8611(5) 0.5210(8) 0.3749(6) 0.063(4) Uani 1.00 1 d .
C(15) C 0.6416(6) 0.5331(9) 0.1495(7) 0.063(4) Uani 1.00 1 d .
C(16) C 0.5797(6) 0.5183(11) 0.1209(6) 0.090(6) Uani 1.00 1 d .
C(17) C 0.5368(8) 0.5725(15) 0.0934(10) 0.112(8) Uani 1.00 1 d .
C(18) C 0.5576(9) 0.6462(15) 0.0918(9) 0.110(8) Uani 1.00 1 d .
C(19) C 0.6206(8) 0.6598(9) 0.1217(8) 0.088(6) Uani 1.00 1 d .
C(20) C 0.6615(8) 0.6022(9) 0.1513(8) 0.078(5) Uani 1.00 1 d .
C(21) C 0.8278(5) 0.2895(7) 0.1674(6) 0.048(3) Uani 1.00 1 d .
C(22) C 0.8893(5) 0.2676(8) 0.1829(7) 0.060(4) Uani 1.00 1 d .
C(23) C 0.9162(7) 0.2281(8) 0.1427(7) 0.070(5) Uani 1.00 1 d .
C(24) C 0.8819(8) 0.2062(8) 0.0809(8) 0.071(5) Uani 1.00 1 d .
C(25) C 0.8198(7) 0.2268(8) 0.0551(6) 0.066(4) Uani 1.00 1 d .
C(26) C 0.7910(6) 0.2685(7) 0.0988(7) 0.060(4) Uani 1.00 1 d .
C(27) C 0.6913(7) 0.2727(12) 0.0064(8) 0.105(7) Uani 1.00 1 d .
C(28) C 0.8420(5) 0.3080(7) 0.3086(6) 0.051(3) Uani 1.00 1 d .
C(29) C 0.9008(5) 0.3361(8) 0.3446(6) 0.056(4) Uani 1.00 1 d .
C(30) C 0.9379(6) 0.3063(8) 0.4045(7) 0.066(4) Uani 1.00 1 d .
C(31) C 0.9156(7) 0.2458(9) 0.4321(8) 0.077(5) Uani 1.00 1 d .
C(32) C 0.8572(7) 0.2185(9) 0.3969(8) 0.077(5) Uani 1.00 1 d .
C(33) C 0.8216(6) 0.2467(7) 0.3363(7) 0.057(4) Uani 1.00 1 d .
C(34) C 1.0461(4) 0.4850(7) 0.3543(5) 0.044(3) Uani 1.00 1 d .
C(35) C 1.0212(5) 0.5609(7) 0.3667(6) 0.053(3) Uani 1.00 1 d .
C(36) C 0.9852(5) 0.5979(7) 0.2968(6) 0.051(3) Uani 1.00 1 d .
C(37) C 1.0982(5) 0.4622(8) 0.4151(5) 0.043(3) Uani 1.00 1 d .
C(38) C 1.1533(7) 0.3548(10) 0.4707(7) 0.092(5) Uani 1.00 1 d .
C(39) C 1.2272(5) 0.4926(9) 0.3588(6) 0.060(3) Uani 1.00 1 d .
C(40) C 1.2178(5) 0.4188(10) 0.3289(8) 0.075(5) Uani 1.00 1 d .
C(41) C 1.1890(5) 0.5720(7) 0.2289(6) 0.052(3) Uani 1.00 1 d .
C(42) C 1.2485(6) 0.5970(8) 0.2348(7) 0.068(4) Uani 1.00 1 d .
C(43) C 1.2680(7) 0.6088(8) 0.1752(7) 0.071(5) Uani 1.00 1 d .
C(44) C 1.2243(7) 0.5983(8) 0.1105(8) 0.075(5) Uani 1.00 1 d .
C(45) C 1.1626(6) 0.5780(7) 0.1019(7) 0.063(4) Uani 1.00 1 d .
C(46) C 1.1445(6) 0.5629(7) 0.1623(6) 0.055(4) Uani 1.00 1 d .
C(47) C 1.0362(7) 0.5417(11) 0.0935(7) 0.099(6) Uani 1.00 1 d .
C(48) C 1.1711(7) 0.6391(8) 0.3518(8) 0.068(5) Uani 1.00 1 d .
C(49) C 1.2089(8) 0.6466(10) 0.4214(8) 0.086(6) Uani 1.00 1 d .
C(50) C 1.2071(12) 0.7123(14) 0.4531(11) 0.118(9) Uani 1.00 1 d .
C(51) C 1.1817(12) 0.7689(14) 0.4253(14) 0.117(9) Uani 1.00 1 d .
C(52) C 1.1386(12) 0.7649(11) 0.3525(14) 0.121(9) Uani 1.00 1 d .
C(53) C 1.1369(7) 0.6988(8) 0.3181(8) 0.069(5) Uani 1.00 1 d .
C(54) C 1.1163(5) 0.3074(7) 0.2888(5) 0.046(3) Uani 1.00 1 d .
C(55) C 1.0576(6) 0.2931(7) 0.2966(6) 0.057(4) Uani 1.00 1 d .
C(56) C 1.0394(8) 0.2245(8) 0.3155(8) 0.077(5) Uani 1.00 1 d .
C(57) C 1.0897(10) 0.1687(9) 0.3307(10) 0.102(7) Uani 1.00 1 d .
C(58) C 1.1451(7) 0.1805(8) 0.3225(8) 0.069(5) Uani 1.00 1 d .
C(59) C 1.1619(6) 0.2485(7) 0.3018(7) 0.060(4) Uani 1.00 1 d .
C(60) C 1.2662(8) 0.2062(11) 0.3125(10) 0.116(8) Uani 1.00 1 d .
C(61) C 1.1488(8) 0.3810(8) 0.1818(8) 0.073(5) Uani 1.00 1 d .
C(62) C 1.0953(12) 0.3607(11) 0.1306(7) 0.117(8) Uani 1.00 1 d .
C(63) C 1.1007(13) 0.3527(14) 0.0581(14) 0.152(9) Uiso 1.00 1 d .
C(64) C 1.1650(10) 0.3715(11) 0.0573(12) 0.120(6) Uiso 1.00 1 d .
C(65) C 1.2112(13) 0.3907(14) 0.1042(13) 0.144(8) Uiso 1.00 1 d .
C(66) C 1.2048(10) 0.3967(10) 0.1683(9) 0.108(7) Uani 1.00 1 d .
H(1) H 0.8027 0.4079 0.0926 0.060 Uiso 1.00 1 c R
H(2) H 0.8851 0.5250 0.1078 0.073 Uiso 1.00 1 c R
H(3) H 0.8943 0.4473 0.0813 0.073 Uiso 1.00 1 c R
H(4) H 0.6394 0.4911 -0.0528 0.110 Uiso 1.00 1 c R
H(5) H 0.6362 0.5374 0.0107 0.110 Uiso 1.00 1 c R
H(6) H 0.6827 0.5593 -0.0304 0.110 Uiso 1.00 1 c R
H(7) H 0.6619 0.3685 0.1227 0.077 Uiso 1.00 1 c R
H(8) H 0.6266 0.3711 0.1786 0.077 Uiso 1.00 1 c R
H(9) H 0.7061 0.3126 0.2565 0.073 Uiso 1.00 1 c R
H(10) H 0.7036 0.2720 0.1880 0.073 Uiso 1.00 1 c R
H(11) H 0.5988 0.4567 0.2628 0.074 Uiso 1.00 1 c R
H(12) H 0.5936 0.4713 0.3776 0.077 Uiso 1.00 1 c R
H(13) H 0.6868 0.4943 0.4664 0.079 Uiso 1.00 1 c R
H(14) H 0.7830 0.5071 0.4446 0.071 Uiso 1.00 1 c R
H(15) H 0.8853 0.5494 0.3526 0.076 Uiso 1.00 1 c R
H(16) H 0.8484 0.5508 0.4071 0.076 Uiso 1.00 1 c R
H(17) H 0.8862 0.4814 0.3992 0.076 Uiso 1.00 1 c R
H(18) H 0.5645 0.4698 0.1217 0.108 Uiso 1.00 1 c R
H(19) H 0.4940 0.5603 0.0683 0.133 Uiso 1.00 1 c R
H(20) H 0.5273 0.6840 0.0741 0.129 Uiso 1.00 1 c R
H(21) H 0.6370 0.7079 0.1222 0.104 Uiso 1.00 1 c R
H(22) H 0.7056 0.6123 0.1708 0.089 Uiso 1.00 1 c R
H(23) H 0.9162 0.2834 0.2270 0.076 Uiso 1.00 1 c R
H(24) H 0.9600 0.2157 0.1595 0.087 Uiso 1.00 1 c R
H(25) H 0.9000 0.1761 0.0534 0.090 Uiso 1.00 1 c R
H(26) H 0.7960 0.2144 0.0086 0.080 Uiso 1.00 1 c R
H(27) H 0.7064 0.2304 -0.0112 0.123 Uiso 1.00 1 c R
H(28) H 0.6945 0.3140 -0.0211 0.123 Uiso 1.00 1 c R
H(29) H 0.6481 0.2656 0.0044 0.123 Uiso 1.00 1 c R
H(30) H 0.9170 0.3767 0.3259 0.068 Uiso 1.00 1 c R
H(31) H 0.9765 0.3292 0.4305 0.071 Uiso 1.00 1 c R
H(32) H 0.9427 0.2232 0.4728 0.088 Uiso 1.00 1 c R
H(33) H 0.8429 0.1768 0.4162 0.093 Uiso 1.00 1 c R
H(34) H 0.7809 0.2262 0.3137 0.067 Uiso 1.00 1 c R
H(35) H 1.0126 0.4503 0.3474 0.053 Uiso 1.00 1 c R
H(36) H 1.0564 0.5912 0.3892 0.064 Uiso 1.00 1 c R
H(37) H 0.9944 0.5561 0.3956 0.064 Uiso 1.00 1 c R
H(38) H 1.1680 0.3889 0.5077 0.107 Uiso 1.00 1 c R
H(39) H 1.1427 0.3100 0.4884 0.107 Uiso 1.00 1 c R
H(40) H 1.1858 0.3464 0.4496 0.107 Uiso 1.00 1 c R
H(41) H 1.2667 0.5113 0.3565 0.071 Uiso 1.00 1 c R
H(42) H 1.2269 0.4926 0.4059 0.071 Uiso 1.00 1 c R
H(43) H 1.2250 0.3858 0.3671 0.085 Uiso 1.00 1 c R
H(44) H 1.2483 0.4101 0.3051 0.085 Uiso 1.00 1 c R
H(45) H 1.2784 0.6046 0.2795 0.086 Uiso 1.00 1 c R
H(46) H 1.3109 0.6208 0.1794 0.087 Uiso 1.00 1 c R
H(47) H 1.2375 0.6083 0.0706 0.103 Uiso 1.00 1 c R
H(48) H 1.1329 0.5749 0.0565 0.076 Uiso 1.00 1 c R
H(49) H 0.9954 0.5456 0.0998 0.112 Uiso 1.00 1 c R
H(50) H 1.0386 0.4975 0.0694 0.112 Uiso 1.00 1 c R
H(51) H 1.0431 0.5822 0.0670 0.112 Uiso 1.00 1 c R
H(52) H 1.2342 0.6079 0.4470 0.104 Uiso 1.00 1 c R
H(53) H 1.2273 0.7166 0.5019 0.146 Uiso 1.00 1 c R
H(54) H 1.1873 0.8156 0.4470 0.146 Uiso 1.00 1 c R
H(55) H 1.1146 0.8054 0.3286 0.160 Uiso 1.00 1 c R
H(56) H 1.1113 0.6958 0.2707 0.084 Uiso 1.00 1 c R
H(57) H 1.0260 0.3304 0.2861 0.066 Uiso 1.00 1 c R
H(58) H 0.9992 0.2150 0.3218 0.098 Uiso 1.00 1 c R
H(59) H 1.0794 0.1215 0.3440 0.130 Uiso 1.00 1 c R
H(60) H 1.1741 0.1407 0.3302 0.082 Uiso 1.00 1 c R
H(61) H 1.2924 0.2088 0.2828 0.142 Uiso 1.00 1 c R
H(62) H 1.2914 0.2151 0.3594 0.142 Uiso 1.00 1 c R
H(63) H 1.2475 0.1590 0.3092 0.142 Uiso 1.00 1 c R
H(64) H 1.2400 0.4112 0.2066 0.150 Uiso 1.00 1 c R
H(65) H 1.2514 0.3995 0.0976 0.173 Uiso 1.00 1 c R
H(66) H 1.1727 0.3727 0.0133 0.144 Uiso 1.00 1 c R
H(67) H 1.0703 0.3370 0.0161 0.182 Uiso 1.00 1 c R
H(68) H 1.0548 0.3524 0.1368 0.141 Uiso 1.00 1 c R
H(69) H 0.8112 0.6012 0.1603 0.061 Uiso 1.00 1 c R
H(70) H 0.8661 0.5970 0.2300 0.061 Uiso 1.00 1 c R

loop_
_atom_site_aniso_label
_atom_site_aniso_U_11
_atom_site_aniso_U_22
_atom_site_aniso_U_33
_atom_site_aniso_U_12
_atom_site_aniso_U_13
_atom_site_aniso_U_23
Ru(1) 0.0374(4) 0.0559(6) 0.0394(4) 0.0024(4) 0.0112(3) 0.0008(5)
Ru(2) 0.0407(5) 0.0483(6) 0.0377(4) -0.0018(4) 0.0143(3) -0.0004(4)
P(1) 0.0344(14) 0.073(2) 0.0429(14) 0.0126(17) 0.0094(11) 0.0055(19)
P(2) 0.0381(16) 0.054(2) 0.0453(17) -0.0021(14) 0.0113(13) -0.0036(16)
P(3) 0.055(2) 0.056(2) 0.0497(18) -0.0089(17) 0.0219(16) 0.0014(17)
P(4) 0.0500(17) 0.054(2) 0.0478(17) 0.0078(16) 0.0220(14) 0.0091(17)
O(1) 0.048(4) 0.052(5) 0.052(4) 0.010(4) 0.013(3) 0.003(4)
O(2) 0.066(5) 0.058(6) 0.049(5) 0.007(5) 0.011(4) 0.022(5)
O(3) 0.049(4) 0.088(7) 0.042(3) 0.001(5) 0.002(3) 0.009(5)
O(4) 0.040(4) 0.053(6) 0.055(4) 0.006(3) 0.021(3) -0.016(4)
O(5) 0.036(3) 0.045(4) 0.039(3) 0.004(3) 0.014(2) -0.007(4)
O(6) 0.040(3) 0.066(5) 0.042(3) 0.000(4) 0.012(3) 0.002(4)
O(7) 0.051(5) 0.091(8) 0.067(5) 0.012(5) 0.006(4) -0.018(5)
O(8) 0.059(5) 0.060(6) 0.078(6) 0.000(4) 0.023(4) -0.015(5)
O(9) 0.057(4) 0.043(5) 0.039(4) 0.003(4) 0.018(3) 0.000(3)
O(10) 0.072(5) 0.074(6) 0.042(4) -0.012(5) 0.005(4) -0.003(5)
O(11) 0.077(6) 0.066(7) 0.051(5) 0.008(5) 0.013(4) 0.005(5)
O(12) 0.052(4) 0.079(6) 0.042(4) -0.006(4) 0.022(3) 0.004(4)
O(13) 0.077(7) 0.069(7) 0.108(8) 0.028(5) 0.048(6) 0.021(6)
C(1) 0.040(5) 0.075(10) 0.034(5) 0.002(6) 0.008(4) -0.011(7)
C(2) 0.056(6) 0.075(11) 0.053(6) 0.001(7) 0.029(5) 0.009(7)
C(3) 0.040(5) 0.039(7) 0.039(5) 0.004(5) 0.007(4) -0.020(6)
C(4) 0.051(7) 0.066(11) 0.040(6) 0.017(7) 0.014(5) 0.025(7)
C(5) 0.063(9) 0.157(18) 0.056(8) 0.007(10) 0.010(6) 0.044(10)
C(6) 0.031(6) 0.086(11) 0.076(9) -0.018(6) 0.016(6) -0.009(8)
C(7) 0.046(7) 0.066(10) 0.071(9) -0.003(6) 0.022(6) -0.014(7)
C(8) 0.051(6) 0.048(8) 0.052(5) -0.010(6) 0.010(4) 0.006(6)
C(9) 0.042(5) 0.079(9) 0.064(7) -0.007(7) 0.017(5) -0.008(8)
C(10) 0.058(7) 0.071(10) 0.064(7) 0.017(7) 0.031(6) 0.003(7)
C(11) 0.058(7) 0.083(10) 0.056(6) 0.009(8) 0.026(5) 0.010(8)
C(12) 0.053(6) 0.080(9) 0.044(6) 0.003(7) 0.017(5) 0.016(7)
C(13) 0.048(5) 0.046(8) 0.043(5) 0.012(5) 0.018(4) 0.008(5)
C(14) 0.059(8) 0.079(11) 0.051(7) -0.009(7) 0.018(6) -0.006(7)
C(15) 0.048(7) 0.086(12) 0.059(8) 0.021(7) 0.024(6) 0.010(8)
C(16) 0.043(7) 0.17(2) 0.053(7) 0.005(9) 0.014(6) 0.028(10)
C(17) 0.054(10) 0.18(2) 0.103(14) 0.026(13) 0.016(9) 0.046(15)
C(18) 0.068(12) 0.18(2) 0.070(11) 0.044(14) 0.008(9) 0.038(14)
C(19) 0.102(13) 0.065(11) 0.093(11) 0.052(10) 0.024(10) 0.008(9)
C(20) 0.085(11) 0.067(11) 0.070(9) 0.025(9) 0.005(8) -0.006(9)
C(21) 0.036(6) 0.056(8) 0.055(7) -0.007(5) 0.017(5) -0.013(6)
C(22) 0.049(7) 0.078(10) 0.063(8) -0.002(7) 0.031(6) -0.003(7)
C(23) 0.068(9) 0.075(10) 0.075(9) -0.004(8) 0.035(8) -0.033(8)
C(24) 0.085(11) 0.071(11) 0.069(9) -0.011(8) 0.040(8) -0.010(8)
C(25) 0.090(11) 0.073(10) 0.037(6) -0.009(8) 0.024(7) -0.010(6)
C(26) 0.049(7) 0.063(9) 0.064(8) -0.013(6) 0.012(6) 0.015(7)
C(27) 0.068(10) 0.17(2) 0.072(10) -0.012(11) 0.013(8) -0.009(12)
C(28) 0.057(7) 0.048(8) 0.051(7) 0.002(6) 0.021(6) 0.013(6)
C(29) 0.042(6) 0.081(10) 0.046(7) -0.011(6) 0.017(5) 0.011(7)
C(30) 0.046(7) 0.063(10) 0.069(8) -0.018(7) -0.011(6) 0.014(8)
C(31) 0.070(10) 0.077(12) 0.073(10) 0.007(8) 0.007(8) 0.013(8)
C(32) 0.074(10) 0.074(11) 0.085(11) -0.007(8) 0.027(9) 0.028(9)
C(33) 0.055(8) 0.043(8) 0.068(8) -0.019(6) 0.013(7) -0.005(7)
C(34) 0.040(5) 0.050(9) 0.042(5) -0.008(5) 0.011(4) 0.006(5)
C(35) 0.051(7) 0.063(9) 0.046(6) -0.004(6) 0.015(5) -0.018(6)
C(36) 0.050(7) 0.050(8) 0.052(7) 0.017(6) 0.013(6) 0.004(6)
C(37) 0.042(5) 0.052(7) 0.032(5) 0.003(6) 0.007(4) -0.017(6)
C(38) 0.103(12) 0.112(15) 0.051(8) 0.053(11) 0.009(8) 0.011(9)
C(39) 0.050(6) 0.067(9) 0.061(7) -0.012(7) 0.013(5) 0.008(8)
C(40) 0.026(6) 0.105(14) 0.081(10) 0.006(7) -0.005(6) 0.012(10)
C(41) 0.046(7) 0.058(9) 0.057(7) -0.002(6) 0.022(6) 0.000(6)
C(42) 0.065(8) 0.083(11) 0.068(8) -0.007(7) 0.038(7) -0.002(8)
C(43) 0.067(9) 0.087(12) 0.064(8) -0.034(8) 0.027(7) -0.022(8)
C(44) 0.089(11) 0.077(11) 0.091(11) -0.008(8) 0.076(9) 0.011(9)
C(45) 0.054(7) 0.065(9) 0.071(9) 0.004(6) 0.018(7) 0.014(7)
C(46) 0.075(9) 0.042(8) 0.057(8) -0.022(6) 0.032(7) 0.004(6)
C(47) 0.071(10) 0.144(18) 0.064(9) -0.026(11) -0.004(8) 0.029(11)
C(48) 0.069(9) 0.073(11) 0.079(10) -0.038(8) 0.048(8) -0.025(8)
C(49) 0.113(13) 0.086(13) 0.060(9) -0.052(11) 0.028(9) -0.033(9)
C(50) 0.18(2) 0.101(18) 0.085(14) -0.024(18) 0.058(15) -0.019(14)
C(51) 0.134(19) 0.099(18) 0.13(2) -0.065(15) 0.060(16) -0.064(16)
C(52) 0.17(2) 0.071(14) 0.15(2) -0.010(14) 0.103(19) -0.002(14)
C(53) 0.093(12) 0.040(9) 0.076(10) -0.010(8) 0.032(9) -0.005(8)
C(54) 0.052(7) 0.053(8) 0.039(6) 0.017(6) 0.024(5) 0.014(5)
C(55) 0.052(7) 0.044(8) 0.069(8) -0.006(6) 0.008(6) -0.002(7)
C(56) 0.092(11) 0.044(9) 0.108(12) -0.004(8) 0.051(10) 0.007(9)
C(57) 0.149(18) 0.054(11) 0.123(15) -0.008(11) 0.068(14) 0.022(10)
C(58) 0.061(9) 0.036(9) 0.108(12) 0.026(7) 0.022(8) 0.012(8)
C(59) 0.063(8) 0.051(9) 0.055(7) -0.002(7) 0.002(6) -0.020(7)
C(60) 0.080(12) 0.139(19) 0.136(17) 0.030(12) 0.041(12) -0.014(15)
C(61) 0.102(12) 0.064(10) 0.067(9) 0.029(9) 0.048(9) 0.033(8)
C(62) 0.18(2) 0.138(19) 0.035(8) 0.032(16) 0.035(10) -0.004(10)
C(66) 0.169(18) 0.096(13) 0.110(13) -0.001(13) 0.117(14) 0.001(11)

loop_
_atom_type_symbol
_atom_type_description
_atom_type_scat_dispersion_real
_atom_type_scat_dispersion_imag
_atom_type_scat_source
C C 0.003 0.002
;
International Tables for Crystallography
(1992, Vol. C, Tables 4.2.6.8 and 6.1.1.4)
;
H H 0.000 0.000
;
International Tables for Crystallography
(1992, Vol. C, Table 6.1.1.4)
;
O O 0.011 0.006
;
International Tables for Crystallography
(1992, Vol. C, Tables 4.2.6.8 and 6.1.1.4)
;
P P 0.102 0.094
;
International Tables for Crystallography
(1992, Vol. C, Tables 4.2.6.8 and 6.1.1.4)
;
Ru Ru -1.259 0.836
;
International Tables for Crystallography
(1992, Vol. C, Tables 4.2.6.8 and 6.1.1.4)
;

loop_
_geom_angle_atom_site_label_1
_geom_angle_atom_site_label_2
_geom_angle_atom_site_label_3
_geom_angle
P(1) Ru(1) P(2) 83.42(15)
P(1) Ru(1) O(1) 101.3(2)
P(1) Ru(1) O(5) 173.4(2)
P(1) Ru(1) O(6) 80.51(18)
P(1) Ru(1) C(1) 103.9(2)
P(2) Ru(1) O(1) 175.2(2)
P(2) Ru(1) O(5) 92.7(2)
P(2) Ru(1) O(6) 95.4(2)
P(2) Ru(1) C(1) 91.3(4)
O(1) Ru(1) O(5) 82.5(3)
O(1) Ru(1) O(6) 84.3(3)
O(1) Ru(1) C(1) 88.8(4)
O(5) Ru(1) O(6) 94.6(2)
O(5) Ru(1) C(1) 81.5(3)
O(6) Ru(1) C(1) 172.4(4)
P(3) Ru(2) P(4) 81.66(13)
P(3) Ru(2) O(4) 165.9(2)
P(3) Ru(2) O(9) 100.6(2)
P(3) Ru(2) O(12) 81.1(2)
P(3) Ru(2) C(34) 98.1(2)
P(4) Ru(2) O(4) 97.2(2)
P(4) Ru(2) O(9) 175.6(2)
P(4) Ru(2) O(12) 94.0(2)
P(4) Ru(2) C(34) 102.4(3)
O(4) Ru(2) O(9) 79.7(2)
O(4) Ru(2) O(12) 84.9(2)
O(4) Ru(2) C(34) 95.9(3)
O(9) Ru(2) O(12) 82.7(3)
O(9) Ru(2) C(34) 81.1(4)
O(12) Ru(2) C(34) 163.4(4)
Ru(1) P(1) C(6) 112.4(4)
Ru(1) P(1) C(8) 104.1(3)
Ru(1) P(1) C(15) 127.1(5)
C(6) P(1) C(8) 101.9(6)
C(6) P(1) C(15) 106.6(6)
C(8) P(1) C(15) 101.2(6)
Ru(1) P(2) C(7) 112.2(4)
Ru(1) P(2) C(21) 117.9(4)
Ru(1) P(2) C(28) 114.8(4)
C(7) P(2) C(21) 108.3(6)
C(7) P(2) C(28) 103.1(6)
C(21) P(2) C(28) 98.9(5)
Ru(2) P(3) C(39) 114.7(4)
Ru(2) P(3) C(41) 104.5(3)
Ru(2) P(3) C(48) 124.0(5)
C(39) P(3) C(41) 102.7(6)
C(39) P(3) C(48) 104.7(6)
C(41) P(3) C(48) 103.7(7)
Ru(2) P(4) C(40) 110.6(5)
Ru(2) P(4) C(54) 122.7(4)
Ru(2) P(4) C(61) 111.3(5)
C(40) P(4) C(54) 105.4(6)
C(40) P(4) C(61) 105.4(7)
C(54) P(4) C(61) 99.8(6)
C(4) O(3) C(5) 115.6(11)
Ru(2) O(4) C(3) 129.2(7)
Ru(1) O(5) C(3) 114.1(5)
Ru(1) O(6) C(13) 119.7(5)
Ru(1) O(6) C(14) 121.3(7)
C(13) O(6) C(14) 118.7(8)
C(26) O(7) C(27) 117.2(12)
Ru(2) O(9) C(36) 114.9(7)
C(37) O(11) C(38) 120.5(10)
Ru(2) O(12) C(46) 116.8(6)
Ru(2) O(12) C(47) 124.7(9)
C(46) O(12) C(47) 118.4(11)
C(59) O(13) C(60) 114.4(12)
Ru(1) C(1) C(2) 105.7(6)
Ru(1) C(1) C(4) 106.3(8)
C(2) C(1) C(4) 112.4(11)
C(1) C(2) C(3) 113.5(10)
O(4) C(3) O(5) 122.8(8)
O(4) C(3) C(2) 118.6(10)
O(5) C(3) C(2) 118.6(9)
O(2) C(4) O(3) 121.3(10)
O(2) C(4) C(1) 129.4(11)
O(3) C(4) C(1) 109.3(12)
P(1) C(6) C(7) 108.6(8)
P(2) C(7) C(6) 109.2(9)
P(1) C(8) C(9) 122.6(8)
P(1) C(8) C(13) 118.2(9)
C(9) C(8) C(13) 119.1(11)
C(8) C(9) C(10) 120.8(9)
C(9) C(10) C(11) 118.0(12)
C(10) C(11) C(12) 121.9(12)
C(11) C(12) C(13) 119.6(9)
O(6) C(13) C(8) 116.6(10)
O(6) C(13) C(12) 122.9(8)
C(8) C(13) C(12) 120.5(11)
P(1) C(15) C(16) 124.0(14)
P(1) C(15) C(20) 116.5(10)
C(16) C(15) C(20) 119.1(16)
C(15) C(16) C(17) 121.4(19)
C(16) C(17) C(18) 120.4(16)
C(17) C(18) C(19) 117.0(19)
C(18) C(19) C(20) 119.6(18)
C(15) C(20) C(19) 122.5(15)
P(2) C(21) C(22) 124.8(9)
P(2) C(21) C(26) 122.6(9)
C(22) C(21) C(26) 112.3(12)
C(21) C(22) C(23) 127.6(12)
C(22) C(23) C(24) 120.2(14)
C(23) C(24) C(25) 120.1(16)
C(24) C(25) C(26) 119.4(11)
O(7) C(26) C(21) 116.3(12)
O(7) C(26) C(25) 123.5(11)
C(21) C(26) C(25) 120.2(11)
P(2) C(28) C(29) 120.1(10)
P(2) C(28) C(33) 122.4(8)
C(29) C(28) C(33) 117.2(11)
C(28) C(29) C(30) 122.6(13)
C(29) C(30) C(31) 119.0(12)
C(30) C(31) C(32) 118.5(13)
C(31) C(32) C(33) 122.2(16)
C(28) C(33) C(32) 120.4(12)
Ru(2) C(34) C(35) 105.3(8)
Ru(2) C(34) C(37) 114.5(7)
C(35) C(34) C(37) 110.5(9)
C(34) C(35) C(36) 110.9(9)
O(8) C(36) O(9) 123.9(11)
O(8) C(36) C(35) 119.8(12)
O(9) C(36) C(35) 116.1(11)
O(10) C(37) O(11) 119.1(10)
O(10) C(37) C(34) 128.7(13)
O(11) C(37) C(34) 112.2(9)
P(3) C(39) C(40) 107.6(7)
P(4) C(40) C(39) 115.5(9)
P(3) C(41) C(42) 123.0(9)
P(3) C(41) C(46) 117.1(10)
C(42) C(41) C(46) 119.9(13)
C(41) C(42) C(43) 120.9(12)
C(42) C(43) C(44) 118.6(14)
C(43) C(44) C(45) 122.6(17)
C(44) C(45) C(46) 118.2(12)
O(12) C(46) C(41) 117.7(12)
O(12) C(46) C(45) 122.6(10)
C(41) C(46) C(45) 119.7(13)
P(3) C(48) C(49) 122.6(12)
P(3) C(48) C(53) 118.3(10)
C(49) C(48) C(53) 119.0(15)
C(48) C(49) C(50) 117.4(16)
C(49) C(50) C(51) 127(2)
C(50) C(51) C(52) 118(2)
C(51) C(52) C(53) 116.6(19)
C(48) C(53) C(52) 120.8(15)
P(4) C(54) C(55) 120.4(9)
P(4) C(54) C(59) 121.7(10)
C(55) C(54) C(59) 117.8(12)
C(54) C(55) C(56) 123.8(13)
C(55) C(56) C(57) 114.7(16)
C(56) C(57) C(58) 122.4(16)
C(57) C(58) C(59) 122.2(14)
O(13) C(59) C(54) 116.5(12)
O(13) C(59) C(58) 124.6(13)
C(54) C(59) C(58) 118.9(14)
P(4) C(61) C(62) 114.3(16)
P(4) C(61) C(66) 122.9(12)
C(62) C(61) C(66) 122.1(18)
C(61) C(62) C(63) 117(2)
C(62) C(63) C(64) 111(2)
C(63) C(64) C(65) 130(2)
C(64) C(65) C(66) 118(2)
C(61) C(66) C(65) 122.4(18)
Ru(1) O(1) H(69) 109.0
Ru(1) O(1) H(70) 109.6
H(69) O(1) H(70) 109.5
Ru(1) C(1) H(1) 110.8
C(2) C(1) H(1) 110.2
C(4) C(1) H(1) 111.2
C(1) C(2) H(2) 108.0
C(1) C(2) H(3) 108.9
C(3) C(2) H(2) 106.6
C(3) C(2) H(3) 110.4
H(2) C(2) H(3) 109.5
O(3) C(5) H(4) 108.3
O(3) C(5) H(5) 111.1
O(3) C(5) H(6) 109.1
H(4) C(5) H(5) 109.5
H(4) C(5) H(6) 109.5
H(5) C(5) H(6) 109.5
P(1) C(6) H(7) 108.8
P(1) C(6) H(8) 110.5
C(7) C(6) H(7) 108.6
C(7) C(6) H(8) 110.7
H(7) C(6) H(8) 109.5
P(2) C(7) H(9) 110.1
P(2) C(7) H(10) 110.4
C(6) C(7) H(9) 108.4
C(6) C(7) H(10) 109.3
H(9) C(7) H(10) 109.5
C(8) C(9) H(11) 119.1
C(10) C(9) H(11) 120.0
C(9) C(10) H(12) 121.7
C(11) C(10) H(12) 120.3
C(10) C(11) H(13) 118.6
C(12) C(11) H(13) 119.4
C(11) C(12) H(14) 119.5
C(13) C(12) H(14) 120.9
O(6) C(14) H(15) 109.9
O(6) C(14) H(16) 109.4
O(6) C(14) H(17) 109.2
H(15) C(14) H(16) 109.5
H(15) C(14) H(17) 109.5
H(16) C(14) H(17) 109.5
C(15) C(16) H(18) 119.9
C(17) C(16) H(18) 118.6
C(16) C(17) H(19) 120.0
C(18) C(17) H(19) 118.8
C(17) C(18) H(20) 120.1
C(19) C(18) H(20) 122.7
C(18) C(19) H(21) 120.6
C(20) C(19) H(21) 119.8
C(15) C(20) H(22) 118.8
C(19) C(20) H(22) 118.6
C(21) C(22) H(23) 115.0
C(23) C(22) H(23) 117.4
C(22) C(23) H(24) 120.0
C(24) C(23) H(24) 119.8
C(23) C(24) H(25) 120.4
C(25) C(24) H(25) 119.4
C(24) C(25) H(26) 120.0
C(26) C(25) H(26) 120.6
O(7) C(27) H(27) 112.3
O(7) C(27) H(28) 106.8
O(7) C(27) H(29) 109.3
H(27) C(27) H(28) 109.5
H(27) C(27) H(29) 109.5
H(28) C(27) H(29) 109.5
C(28) C(29) H(30) 119.3
C(30) C(29) H(30) 118.1
C(29) C(30) H(31) 120.9
C(31) C(30) H(31) 119.7
C(30) C(31) H(32) 119.0
C(32) C(31) H(32) 122.3
C(31) C(32) H(33) 117.4
C(33) C(32) H(33) 120.4
C(28) C(33) H(34) 120.0
C(32) C(33) H(34) 119.5
Ru(2) C(34) H(35) 109.3
C(35) C(34) H(35) 109.0
C(37) C(34) H(35) 108.1
C(34) C(35) H(36) 108.9
C(34) C(35) H(37) 109.6
C(36) C(35) H(36) 107.3
C(36) C(35) H(37) 110.7
H(36) C(35) H(37) 109.5
O(11) C(38) H(38) 106.9
O(11) C(38) H(39) 113.1
O(11) C(38) H(40) 108.4
H(38) C(38) H(39) 109.5
H(38) C(38) H(40) 109.5
H(39) C(38) H(40) 109.5
P(3) C(39) H(41) 108.7
P(3) C(39) H(42) 110.5
C(40) C(39) H(41) 109.1
C(40) C(39) H(42) 111.4
H(41) C(39) H(42) 109.5
P(4) C(40) H(43) 107.8
P(4) C(40) H(44) 108.3
C(39) C(40) H(43) 106.5
C(39) C(40) H(44) 109.1
H(43) C(40) H(44) 109.5
C(41) C(42) H(45) 120.3
C(43) C(42) H(45) 118.8
C(42) C(43) H(46) 120.9
C(44) C(43) H(46) 120.4
C(43) C(44) H(47) 117.9
C(45) C(44) H(47) 119.4
C(44) C(45) H(48) 120.3
C(46) C(45) H(48) 121.5
O(12) C(47) H(49) 110.9
O(12) C(47) H(50) 107.6
O(12) C(47) H(51) 109.9
H(49) C(47) H(50) 109.5
H(49) C(47) H(51) 109.5
H(50) C(47) H(51) 109.5
C(48) C(49) H(52) 122.8
C(50) C(49) H(52) 119.8
C(49) C(50) H(53) 119.0
C(51) C(50) H(53) 114.0
C(50) C(51) H(54) 124.9
C(52) C(51) H(54) 116.8
C(51) C(52) H(55) 123.5
C(53) C(52) H(55) 119.9
C(48) C(53) H(56) 121.1
C(52) C(53) H(56) 118.0
C(54) C(55) H(57) 119.4
C(56) C(55) H(57) 116.7
C(55) C(56) H(58) 123.8
C(57) C(56) H(58) 121.3
C(56) C(57) H(59) 117.4
C(58) C(57) H(59) 120.1
C(57) C(58) H(60) 117.7
C(59) C(58) H(60) 120.1
O(13) C(60) H(61) 106.9
O(13) C(60) H(62) 108.8
O(13) C(60) H(63) 112.7
H(61) C(60) H(62) 109.5
H(61) C(60) H(63) 109.5
H(62) C(60) H(63) 109.5
C(61) C(62) H(68) 125.1
C(63) C(62) H(68) 117.8
C(62) C(63) H(67) 130.5
C(64) C(63) H(67) 119.0
C(63) C(64) H(66) 117.6
C(65) C(64) H(66) 112.0
C(64) C(65) H(65) 122.6
C(66) C(65) H(65) 119.7
C(61) C(66) H(64) 117.4
C(65) C(66) H(64) 120.2

loop_
_geom_bond_atom_site_label_1
_geom_bond_atom_site_label_2
_geom_bond_distance
Ru(1) P(1) 2.211(3)
Ru(1) P(2) 2.220(4)
Ru(1) O(1) 2.226(8)
Ru(1) O(5) 2.151(6)
Ru(1) O(6) 2.260(7)
Ru(1) C(1) 2.153(11)
Ru(2) P(3) 2.174(3)
Ru(2) P(4) 2.242(4)
Ru(2) O(4) 2.186(6)
Ru(2) O(9) 2.147(8)
Ru(2) O(12) 2.298(9)
Ru(2) C(34) 2.129(11)
P(1) C(6) 1.818(14)
P(1) C(8) 1.841(13)
P(1) C(15) 1.855(15)
P(2) C(7) 1.884(13)
P(2) C(21) 1.803(14)
P(2) C(28) 1.858(11)
P(3) C(39) 1.858(13)
P(3) C(41) 1.833(15)
P(3) C(48) 1.846(16)
P(4) C(40) 1.885(12)
P(4) C(54) 1.823(13)
P(4) C(61) 1.848(18)
O(2) C(4) 1.188(18)
O(3) C(4) 1.390(14)
O(3) C(5) 1.437(17)
O(4) C(3) 1.255(13)
O(5) C(3) 1.272(13)
O(6) C(13) 1.380(14)
O(6) C(14) 1.454(13)
O(7) C(26) 1.356(15)
O(7) C(27) 1.466(17)
O(8) C(36) 1.232(16)
O(9) C(36) 1.262(17)
O(10) C(37) 1.178(14)
O(11) C(37) 1.383(18)
O(11) C(38) 1.379(17)
O(12) C(46) 1.363(17)
O(12) C(47) 1.429(15)
O(13) C(59) 1.38(2)
O(13) C(60) 1.44(2)
C(1) C(2) 1.534(16)
C(1) C(4) 1.461(17)
C(2) C(3) 1.507(13)
C(6) C(7) 1.519(18)
C(8) C(9) 1.401(18)
C(8) C(13) 1.375(13)
C(9) C(10) 1.389(18)
C(10) C(11) 1.381(15)
C(11) C(12) 1.370(18)
C(12) C(13) 1.382(16)
C(15) C(16) 1.338(18)
C(15) C(20) 1.33(2)
C(16) C(17) 1.36(2)
C(17) C(18) 1.43(3)
C(18) C(19) 1.36(2)
C(19) C(20) 1.40(2)
C(21) C(22) 1.356(17)
C(21) C(26) 1.425(16)
C(22) C(23) 1.35(2)
C(23) C(24) 1.31(2)
C(24) C(25) 1.36(2)
C(25) C(26) 1.45(2)
C(28) C(29) 1.378(16)
C(28) C(33) 1.386(19)
C(29) C(30) 1.348(17)
C(30) C(31) 1.39(2)
C(31) C(32) 1.36(2)
C(32) C(33) 1.336(19)
C(34) C(35) 1.539(18)
C(34) C(37) 1.460(13)
C(35) C(36) 1.546(16)
C(39) C(40) 1.47(2)
C(41) C(42) 1.36(2)
C(41) C(46) 1.409(16)
C(42) C(43) 1.41(2)
C(43) C(44) 1.377(19)
C(44) C(45) 1.37(2)
C(45) C(46) 1.42(2)
C(48) C(49) 1.40(2)
C(48) C(53) 1.38(2)
C(49) C(50) 1.36(3)
C(50) C(51) 1.23(3)
C(51) C(52) 1.49(3)
C(52) C(53) 1.39(2)
C(54) C(55) 1.374(19)
C(54) C(59) 1.442(19)
C(55) C(56) 1.40(2)
C(56) C(57) 1.47(2)
C(57) C(58) 1.30(3)
C(58) C(59) 1.40(2)
C(61) C(62) 1.36(2)
C(61) C(66) 1.37(3)
C(62) C(63) 1.50(3)
C(63) C(64) 1.46(3)
C(64) C(65) 1.21(3)
C(65) C(66) 1.34(3)
O(1) H(69) 0.950
O(1) H(70) 0.949
C(1) H(1) 0.950
C(2) H(2) 0.950
C(2) H(3) 0.950
C(5) H(4) 0.950
C(5) H(5) 0.950
C(5) H(6) 0.950
C(6) H(7) 0.950
C(6) H(8) 0.950
C(7) H(9) 0.950
C(7) H(10) 0.950
C(9) H(11) 0.950
C(10) H(12) 0.950
C(11) H(13) 0.950
C(12) H(14) 0.950
C(14) H(15) 0.950
C(14) H(16) 0.950
C(14) H(17) 0.950
C(16) H(18) 0.950
C(17) H(19) 0.950
C(18) H(20) 0.950
C(19) H(21) 0.950
C(20) H(22) 0.950
C(22) H(23) 0.950
C(23) H(24) 0.950
C(24) H(25) 0.950
C(25) H(26) 0.950
C(27) H(27) 0.950
C(27) H(28) 0.950
C(27) H(29) 0.950
C(29) H(30) 0.950
C(30) H(31) 0.950
C(31) H(32) 0.950
C(32) H(33) 0.950
C(33) H(34) 0.950
C(34) H(35) 0.950
C(35) H(36) 0.950
C(35) H(37) 0.950
C(38) H(38) 0.950
C(38) H(39) 0.950
C(38) H(40) 0.950
C(39) H(41) 0.950
C(39) H(42) 0.950
C(40) H(43) 0.950
C(40) H(44) 0.950
C(42) H(45) 0.950
C(43) H(46) 0.950
C(44) H(47) 0.950
C(45) H(48) 0.950
C(47) H(49) 0.950
C(47) H(50) 0.950
C(47) H(51) 0.950
C(49) H(52) 0.950
C(50) H(53) 0.950
C(51) H(54) 0.950
C(52) H(55) 0.950
C(53) H(56) 0.950
C(55) H(57) 0.950
C(56) H(58) 0.950
C(57) H(59) 0.950
C(58) H(60) 0.950
C(60) H(61) 0.950
C(60) H(62) 0.950
C(60) H(63) 0.950
C(62) H(68) 0.950
C(63) H(67) 0.950
C(64) H(66) 0.950
C(65) H(65) 0.950
C(66) H(64) 0.950

loop_
_geom_contact_atom_site_label_1
_geom_contact_atom_site_label_2
_geom_contact_distance
_geom_contact_site_symmetry_2
O(1) C(60) 3.51(2) 45503
O(2) C(44) 3.50(2) 75502
O(7) C(44) 3.561(18) 44503
O(10) C(12) 3.172(11) 75602
O(10) C(14) 3.403(15) 75602
C(12) O(10) 3.172(11) 75602
C(14) O(10) 3.403(15) 75602
C(21) C(43) 3.58(2) 44503
C(25) C(44) 3.55(2) 44503
C(25) C(64) 3.56(2) 75502
C(26) C(43) 3.41(2) 44503
C(26) C(44) 3.48(2) 44503
C(31) C(38) 3.45(2) 75602
C(33) C(42) 3.498(19) 44503
C(38) C(31) 3.45(2) 75602
C(42) C(33) 3.498(19) 55503
C(43) C(21) 3.58(2) 55503
C(43) C(26) 3.41(2) 55503
C(44) O(2) 3.50(2) 75502
C(44) O(7) 3.561(18) 55503
C(44) C(25) 3.55(2) 55503
C(44) C(26) 3.48(2) 55503
C(60) O(1) 3.51(2) 54503
C(64) C(25) 3.56(2) 75502
O(1) H(61) 2.878 45503
O(1) H(63) 3.267 45503
O(2) H(26) 3.111 65504
O(2) H(27) 3.114 65504
O(2) H(47) 2.670 75502
O(2) H(48) 3.579 75502
O(3) H(47) 3.561 75502
O(3) H(65) 3.200 75502
O(3) H(66) 3.444 75502
O(6) H(63) 3.281 45503
O(7) H(47) 3.322 44503
O(7) H(66) 3.582 75502
O(8) H(61) 3.414 45503
O(10) H(14) 2.253 75602
O(10) H(16) 2.832 75602
O(10) H(17) 3.109 75602
O(13) H(21) 3.484 54503
C(1) H(66) 3.005 75502
C(2) H(66) 3.120 75502
C(4) H(47) 3.266 75502
C(4) H(66) 3.427 75502
C(5) H(19) 3.392 65502
C(5) H(25) 3.180 65504
C(5) H(47) 3.194 75502
C(7) H(56) 3.591 44503
C(8) H(60) 3.259 45503
C(8) H(63) 3.577 45503
C(9) H(55) 3.087 44503
C(9) H(59) 3.304 45503
C(9) H(60) 3.279 45503
C(10) H(54) 3.362 44503
C(10) H(55) 3.191 44503
C(10) H(59) 2.905 45503
C(10) H(60) 3.313 45503
C(11) H(38) 3.572 75602
C(11) H(42) 3.433 75602
C(11) H(52) 3.453 75602
C(11) H(54) 3.236 44503
C(11) H(59) 3.411 45503
C(11) H(60) 3.253 45503
C(12) H(38) 2.900 75602
C(12) H(52) 3.489 75602
C(12) H(60) 3.221 45503
C(12) H(63) 3.573 45503
C(13) H(38) 3.541 75602
C(13) H(60) 3.231 45503
C(13) H(63) 3.202 45503
C(14) H(38) 3.568 75602
C(14) H(63) 3.516 45503
C(17) H(19) 3.123 65502
C(17) H(24) 3.584 45503
C(17) H(25) 3.441 45503
C(18) H(19) 3.450 65502
C(18) H(20) 3.365 65502
C(18) H(24) 3.142 45503
C(18) H(25) 3.365 45503
C(18) H(25) 3.371 65504
C(19) H(25) 3.425 65504
C(20) H(60) 3.595 45503
C(20) H(63) 3.334 45503
C(21) H(46) 3.123 44503
C(22) H(46) 3.180 44503
C(23) H(20) 3.258 54503
C(23) H(46) 3.289 44503
C(24) H(5) 3.551 64504
C(24) H(6) 3.063 64504
C(24) H(20) 3.275 54503
C(24) H(46) 3.271 44503
C(24) H(66) 3.593 75502
C(24) H(67) 3.447 75502
C(25) H(6) 3.097 64504
C(25) H(46) 3.216 44503
C(25) H(47) 2.903 44503
C(25) H(66) 3.029 75502
C(26) H(46) 3.110 44503
C(26) H(47) 3.142 44503
C(26) H(66) 3.234 75502
C(27) H(47) 3.306 44503
C(27) H(65) 3.596 75502
C(30) H(31) 3.309 75602
C(30) H(32) 3.373 75602
C(30) H(39) 3.185 75602
C(31) H(31) 3.409 75602
C(31) H(32) 3.155 75602
C(31) H(39) 2.615 75602
C(32) H(39) 2.850 75602
C(32) H(45) 3.229 44503
C(33) H(39) 3.565 75602
C(33) H(45) 2.878 44503
C(37) H(14) 3.318 75602
C(38) H(14) 3.341 75602
C(38) H(53) 3.567 74604
C(38) H(54) 3.472 74604
C(39) H(13) 3.451 75602
C(41) H(34) 3.585 55503
C(42) H(10) 3.393 55503
C(42) H(34) 2.813 55503
C(43) H(6) 3.524 75502
C(43) H(10) 3.345 55503
C(43) H(34) 3.459 55503
C(44) H(6) 3.051 75502
C(44) H(27) 3.375 55503
C(47) H(50) 3.290 75502
C(47) H(51) 3.255 75502
C(48) H(34) 3.179 55503
C(49) H(33) 3.040 55503
C(49) H(34) 3.381 55503
C(50) H(33) 3.359 55503
C(50) H(40) 3.550 75604
C(51) H(40) 3.522 75604
C(52) H(9) 2.906 55503
C(52) H(34) 3.526 55503
C(53) H(9) 3.055 55503
C(53) H(34) 3.242 55503
C(59) H(21) 3.565 54503
C(60) H(16) 3.588 54503
C(60) H(22) 3.248 54503
C(61) H(21) 3.364 54503
C(62) H(20) 3.594 54503
C(62) H(21) 2.961 54503
C(63) H(3) 3.326 75502
C(63) H(20) 3.540 54503
C(63) H(21) 2.945 54503
C(64) H(1) 3.368 75502
C(64) H(3) 3.031 75502
C(64) H(21) 3.393 54503
C(64) H(26) 3.381 75502
C(64) H(28) 3.550 75502
C(65) H(28) 3.347 75502
H(1) C(64) 3.368 75502
H(1) H(66) 2.439 75502
H(2) H(48) 3.334 75502
H(3) C(63) 3.326 75502
H(3) C(64) 3.031 75502
H(3) H(48) 3.531 75502
H(3) H(66) 2.440 75502
H(3) H(67) 3.073 75502
H(4) H(19) 3.130 65502
H(4) H(25) 3.489 65504
H(4) H(47) 3.560 75502
H(4) H(65) 3.274 75502
H(5) C(24) 3.551 65504
H(5) H(19) 2.858 65502
H(5) H(25) 2.845 65504
H(6) C(24) 3.063 65504
H(6) C(25) 3.097 65504
H(6) C(43) 3.524 75502
H(6) C(44) 3.051 75502
H(6) H(25) 2.753 65504
H(6) H(26) 2.883 65504
H(6) H(46) 3.245 75502
H(6) H(47) 2.328 75502
H(8) H(55) 3.333 44503
H(9) C(52) 2.906 44503
H(9) C(53) 3.055 44503
H(9) H(55) 2.823 44503
H(9) H(56) 3.060 44503
H(10) C(42) 3.393 44503
H(10) C(43) 3.345 44503
H(10) H(56) 3.302 44503
H(11) H(55) 3.040 44503
H(11) H(59) 3.514 45503
H(12) H(54) 3.542 44503
H(12) H(55) 3.264 44503
H(12) H(59) 2.821 45503
H(13) C(39) 3.451 75602
H(13) H(41) 3.409 75602
H(13) H(42) 2.692 75602
H(13) H(52) 2.920 75602
H(13) H(54) 3.288 44503
H(14) O(10) 2.253 75602
H(14) C(37) 3.318 75602
H(14) C(38) 3.341 75602
H(14) H(38) 2.474 75602
H(14) H(40) 3.569 75602
H(14) H(42) 3.092 75602
H(14) H(52) 2.966 75602
H(15) H(61) 3.592 45503
H(15) H(63) 3.520 45503
H(16) O(10) 2.832 75602
H(16) C(60) 3.588 45503
H(16) H(38) 3.492 75602
H(16) H(62) 3.283 45503
H(16) H(63) 3.173 45503
H(17) O(10) 3.109 75602
H(17) H(38) 3.026 75602
H(19) C(5) 3.392 65502
H(19) C(17) 3.123 65502
H(19) C(18) 3.450 65502
H(19) H(4) 3.130 65502
H(19) H(5) 2.858 65502
H(19) H(19) 2.838 65502
H(19) H(20) 3.567 65502
H(19) H(24) 3.582 45503
H(19) H(25) 2.913 45503
H(20) C(18) 3.365 65502
H(20) C(23) 3.258 45503
H(20) C(24) 3.275 45503
H(20) C(62) 3.594 45503
H(20) C(63) 3.540 45503
H(20) H(19) 3.567 65502
H(20) H(20) 2.858 65502
H(20) H(24) 2.652 45503
H(20) H(25) 2.713 45503
H(20) H(25) 3.416 65504
H(20) H(67) 3.278 45503
H(20) H(68) 3.310 45503
H(21) O(13) 3.484 45503
H(21) C(59) 3.565 45503
H(21) C(61) 3.364 45503
H(21) C(62) 2.961 45503
H(21) C(63) 2.945 45503
H(21) C(64) 3.393 45503
H(21) H(25) 3.425 65504
H(21) H(26) 3.387 65504
H(21) H(67) 3.221 45503
H(21) H(68) 3.266 45503
H(22) C(60) 3.248 45503
H(22) H(60) 3.521 45503
H(22) H(61) 3.037 45503
H(22) H(63) 2.789 45503
H(24) C(17) 3.584 54503
H(24) C(18) 3.142 54503
H(24) H(19) 3.582 54503
H(24) H(20) 2.652 54503
H(25) C(5) 3.180 64504
H(25) C(17) 3.441 54503
H(25) C(18) 3.365 54503
H(25) C(18) 3.371 64504
H(25) C(19) 3.425 64504
H(25) H(4) 3.489 64504
H(25) H(5) 2.845 64504
H(25) H(6) 2.753 64504
H(25) H(19) 2.913 54503
H(25) H(20) 2.713 54503
H(25) H(20) 3.416 64504
H(25) H(21) 3.425 64504
H(25) H(67) 3.404 75502
H(26) O(2) 3.111 64504
H(26) C(64) 3.381 75502
H(26) H(6) 2.883 64504
H(26) H(21) 3.387 64504
H(26) H(47) 2.822 44503
H(26) H(66) 3.037 75502
H(27) O(2) 3.114 64504
H(27) C(44) 3.375 44503
H(27) H(47) 2.733 44503
H(28) C(64) 3.550 75502
H(28) C(65) 3.347 75502
H(28) H(65) 2.710 75502
H(28) H(66) 3.078 75502
H(29) H(47) 3.510 44503
H(31) C(30) 3.309 75602
H(31) C(31) 3.409 75602
H(31) H(31) 2.670 75602
H(31) H(32) 2.933 75602
H(31) H(39) 3.508 75602
H(32) C(30) 3.373 75602
H(32) C(31) 3.155 75602
H(32) H(31) 2.933 75602
H(32) H(32) 2.429 75602
H(32) H(39) 2.751 75602
H(33) C(49) 3.040 44503
H(33) C(50) 3.359 44503
H(33) H(39) 3.055 75602
H(33) H(41) 3.490 44503
H(33) H(45) 2.992 44503
H(33) H(52) 2.935 44503
H(33) H(53) 3.559 44503
H(34) C(41) 3.585 44503
H(34) C(42) 2.813 44503
H(34) C(43) 3.459 44503
H(34) C(48) 3.179 44503
H(34) C(49) 3.381 44503
H(34) C(52) 3.526 44503
H(34) C(53) 3.242 44503
H(34) H(45) 2.321 44503
H(34) H(46) 3.540 44503
H(38) C(11) 3.572 75602
H(38) C(12) 2.900 75602
H(38) C(13) 3.541 75602
H(38) C(14) 3.568 75602
H(38) H(14) 2.474 75602
H(38) H(16) 3.492 75602
H(38) H(17) 3.026 75602
H(38) H(54) 3.320 74604
H(39) C(30) 3.185 75602
H(39) C(31) 2.615 75602
H(39) C(32) 2.850 75602
H(39) C(33) 3.565 75602
H(39) H(31) 3.508 75602
H(39) H(32) 2.751 75602
H(39) H(33) 3.055 75602
H(39) H(53) 3.289 74604
H(39) H(54) 3.573 74604
H(40) C(50) 3.550 74604
H(40) C(51) 3.522 74604
H(40) H(14) 3.569 75602
H(40) H(53) 3.018 74604
H(40) H(54) 2.988 74604
H(41) H(13) 3.409 75602
H(41) H(33) 3.490 55503
H(42) C(11) 3.433 75602
H(42) H(13) 2.692 75602
H(42) H(14) 3.092 75602
H(45) C(32) 3.229 55503
H(45) C(33) 2.878 55503
H(45) H(33) 2.992 55503
H(45) H(34) 2.321 55503
H(46) C(21) 3.123 55503
H(46) C(22) 3.180 55503
H(46) C(23) 3.289 55503
H(46) C(24) 3.271 55503
H(46) C(25) 3.216 55503
H(46) C(26) 3.110 55503
H(46) H(6) 3.245 75502
H(46) H(34) 3.540 55503
H(47) O(2) 2.670 75502
H(47) O(3) 3.561 75502
H(47) O(7) 3.322 55503
H(47) C(4) 3.266 75502
H(47) C(5) 3.194 75502
H(47) C(25) 2.903 55503
H(47) C(26) 3.142 55503
H(47) C(27) 3.306 55503
H(47) H(4) 3.560 75502
H(47) H(6) 2.328 75502
H(47) H(26) 2.822 55503
H(47) H(27) 2.733 55503
H(47) H(29) 3.510 55503
H(48) O(2) 3.579 75502
H(48) H(2) 3.334 75502
H(48) H(3) 3.531 75502
H(48) H(49) 3.573 75502
H(49) H(48) 3.573 75502
H(49) H(50) 3.372 75502
H(49) H(51) 3.270 75502
H(50) C(47) 3.290 75502
H(50) H(49) 3.372 75502
H(50) H(50) 2.793 75502
H(50) H(51) 3.187 75502
H(51) C(47) 3.255 75502
H(51) H(49) 3.270 75502
H(51) H(50) 3.187 75502
H(51) H(51) 2.786 75502
H(52) C(11) 3.453 75602
H(52) C(12) 3.489 75602
H(52) H(13) 2.920 75602
H(52) H(14) 2.966 75602
H(52) H(33) 2.935 55503
H(53) C(38) 3.567 75604
H(53) H(33) 3.559 55503
H(53) H(39) 3.289 75604
H(53) H(40) 3.018 75604
H(53) H(62) 2.944 75604
H(54) C(10) 3.362 55503
H(54) C(11) 3.236 55503
H(54) C(38) 3.472 75604
H(54) H(12) 3.542 55503
H(54) H(13) 3.288 55503
H(54) H(38) 3.320 75604
H(54) H(39) 3.573 75604
H(54) H(40) 2.988 75604
H(55) C(9) 3.087 55503
H(55) C(10) 3.191 55503
H(55) H(8) 3.333 55503
H(55) H(9) 2.823 55503
H(55) H(11) 3.040 55503
H(55) H(12) 3.264 55503
H(56) C(7) 3.591 55503
H(56) H(9) 3.060 55503
H(56) H(10) 3.302 55503
H(59) C(9) 3.304 54503
H(59) C(10) 2.905 54503
H(59) C(11) 3.411 54503
H(59) H(11) 3.514 54503
H(59) H(12) 2.821 54503
H(60) C(8) 3.259 54503
H(60) C(9) 3.279 54503
H(60) C(10) 3.313 54503
H(60) C(11) 3.253 54503
H(60) C(12) 3.221 54503
H(60) C(13) 3.231 54503
H(60) C(20) 3.595 54503
H(60) H(22) 3.521 54503
H(61) O(1) 2.878 54503
H(61) O(8) 3.414 54503
H(61) H(15) 3.592 54503
H(61) H(22) 3.037 54503
H(61) H(69) 3.275 54503
H(61) H(70) 2.997 54503
H(62) H(16) 3.283 54503
H(62) H(53) 2.944 74604
H(63) O(1) 3.267 54503
H(63) O(6) 3.281 54503
H(63) C(8) 3.577 54503
H(63) C(12) 3.573 54503
H(63) C(13) 3.202 54503
H(63) C(14) 3.516 54503
H(63) C(20) 3.334 54503
H(63) H(15) 3.520 54503
H(63) H(16) 3.173 54503
H(63) H(22) 2.789 54503
H(65) O(3) 3.200 75502
H(65) C(27) 3.596 75502
H(65) H(4) 3.274 75502
H(65) H(28) 2.710 75502
H(66) O(3) 3.444 75502
H(66) O(7) 3.582 75502
H(66) C(1) 3.005 75502
H(66) C(2) 3.120 75502
H(66) C(4) 3.427 75502
H(66) C(24) 3.593 75502
H(66) C(25) 3.029 75502
H(66) C(26) 3.234 75502
H(66) H(1) 2.439 75502
H(66) H(3) 2.440 75502
H(66) H(26) 3.037 75502
H(66) H(28) 3.078 75502
H(67) C(24) 3.447 75502
H(67) H(3) 3.073 75502
H(67) H(20) 3.278 54503
H(67) H(21) 3.221 54503
H(67) H(25) 3.404 75502
H(67) H(67) 2.968 75502
H(67) H(68) 3.463 75502
H(68) H(20) 3.310 54503
H(68) H(21) 3.266 54503
H(68) H(67) 3.463 75502
H(69) H(61) 3.275 45503
H(70) H(61) 2.997 45503
O(2) H(69) 1.971(11) .
H(69) O(1) 0.950(11) .
O(1) H(70) 0.949(10) .
H(70) O(8) 1.790(11) .

loop_
_geom_torsion_atom_site_label_1
_geom_torsion_atom_site_label_2
_geom_torsion_atom_site_label_3
_geom_torsion_atom_site_label_4
_geom_torsion
P(1) Ru(1) P(2) C(7) -0.1(5)
P(1) Ru(1) P(2) C(21) 126.6(3)
P(1) Ru(1) P(2) C(28) -117.4(5)
P(2) Ru(1) P(1) C(6) -19.8(5)
P(2) Ru(1) P(1) C(8) 89.7(5)
P(2) Ru(1) P(1) C(15) -154.1(6)
O(1) Ru(1) P(1) C(6) 161.3(5)
O(1) Ru(1) P(1) C(8) -89.1(5)
O(1) Ru(1) P(1) C(15) 27.1(6)
P(1) Ru(1) O(5) C(3) 148(2)
O(5) Ru(1) P(1) C(6) -74(2)
O(5) Ru(1) P(1) C(8) 35(2)
O(5) Ru(1) P(1) C(15) 151(2)
P(1) Ru(1) O(6) C(13) 8.3(8)
P(1) Ru(1) O(6) C(14) -165.0(9)
O(6) Ru(1) P(1) C(6) -116.4(5)
O(6) Ru(1) P(1) C(8) -6.9(5)
O(6) Ru(1) P(1) C(15) 109.3(6)
P(1) Ru(1) C(1) C(2) 168.1(8)
P(1) Ru(1) C(1) C(4) 48.4(9)
C(1) Ru(1) P(1) C(6) 69.8(6)
C(1) Ru(1) P(1) C(8) 179.3(6)
C(1) Ru(1) P(1) C(15) -64.4(7)
O(1) Ru(1) P(2) C(7) 166(2)
O(1) Ru(1) P(2) C(21) -67(3)
O(1) Ru(1) P(2) C(28) 49(3)
P(2) Ru(1) O(5) C(3) 93.5(8)
O(5) Ru(1) P(2) C(7) 174.5(5)
O(5) Ru(1) P(2) C(21) -58.7(4)
O(5) Ru(1) P(2) C(28) 57.3(5)
P(2) Ru(1) O(6) C(13) -74.1(8)
P(2) Ru(1) O(6) C(14) 112.6(8)
O(6) Ru(1) P(2) C(7) 79.6(5)
O(6) Ru(1) P(2) C(21) -153.6(4)
O(6) Ru(1) P(2) C(28) -37.6(5)
P(2) Ru(1) C(1) C(2) -108.4(9)
P(2) Ru(1) C(1) C(4) 132.0(8)
C(1) Ru(1) P(2) C(7) -104.0(5)
C(1) Ru(1) P(2) C(21) 22.8(4)
C(1) Ru(1) P(2) C(28) 138.8(5)
O(1) Ru(1) O(5) C(3) -87.2(8)
O(1) Ru(1) O(6) C(13) 110.7(8)
O(1) Ru(1) O(6) C(14) -62.6(8)
O(1) Ru(1) C(1) C(2) 66.8(9)
O(1) Ru(1) C(1) C(4) -52.9(8)
O(5) Ru(1) O(6) C(13) -167.3(8)
O(5) Ru(1) O(6) C(14) 19.4(9)
O(6) Ru(1) O(5) C(3) -170.8(8)
O(5) Ru(1) C(1) C(2) -15.8(9)
O(5) Ru(1) C(1) C(4) -135.5(9)
C(1) Ru(1) O(5) C(3) 2.7(9)
O(6) Ru(1) C(1) C(2) 43(3)
O(6) Ru(1) C(1) C(4) -77(2)
C(1) Ru(1) O(6) C(13) 135(2)
C(1) Ru(1) O(6) C(14) -39(3)
P(3) Ru(2) P(4) C(40) 18.4(5)
P(3) Ru(2) P(4) C(54) 143.7(4)
P(3) Ru(2) P(4) C(61) -98.4(5)
P(4) Ru(2) P(3) C(39) -28.6(5)
P(4) Ru(2) P(3) C(41) 83.0(4)
P(4) Ru(2) P(3) C(48) -159.0(6)
P(3) Ru(2) O(4) C(3) -122.7(11)
O(4) Ru(2) P(3) C(39) -114.9(10)
O(4) Ru(2) P(3) C(41) -3.3(11)
O(4) Ru(2) P(3) C(48) 114.7(11)
P(3) Ru(2) O(9) C(36) -92.7(7)
O(9) Ru(2) P(3) C(39) 155.2(5)
O(9) Ru(2) P(3) C(41) -93.2(5)
O(9) Ru(2) P(3) C(48) 24.8(6)
P(3) Ru(2) O(12) C(46) 15.6(8)
P(3) Ru(2) O(12) C(47) -165.8(11)
O(12) Ru(2) P(3) C(39) -124.0(5)
O(12) Ru(2) P(3) C(41) -12.4(5)
O(12) Ru(2) P(3) C(48) 105.6(6)
P(3) Ru(2) C(34) C(35) 78.1(6)
P(3) Ru(2) C(34) C(37) -43.4(9)
C(34) Ru(2) P(3) C(39) 72.8(6)
C(34) Ru(2) P(3) C(41) -175.6(5)
C(34) Ru(2) P(3) C(48) -57.6(7)
P(4) Ru(2) O(4) C(3) 153.0(9)
O(4) Ru(2) P(4) C(40) -175.8(6)
O(4) Ru(2) P(4) C(54) -50.5(4)
O(4) Ru(2) P(4) C(61) 67.4(6)
P(4) Ru(2) O(9) C(36) 147(3)
O(9) Ru(2) P(4) C(40) 139(3)
O(9) Ru(2) P(4) C(54) -95(3)
O(9) Ru(2) P(4) C(61) 23(3)
P(4) Ru(2) O(12) C(46) -65.4(8)
P(4) Ru(2) O(12) C(47) 113.3(11)
O(12) Ru(2) P(4) C(40) 98.8(6)
O(12) Ru(2) P(4) C(54) -135.9(4)
O(12) Ru(2) P(4) C(61) -18.0(6)
P(4) Ru(2) C(34) C(35) 161.3(5)
P(4) Ru(2) C(34) C(37) 39.7(10)
C(34) Ru(2) P(4) C(40) -78.1(6)
C(34) Ru(2) P(4) C(54) 47.2(5)
C(34) Ru(2) P(4) C(61) 165.1(6)
O(4) Ru(2) O(9) C(36) 101.7(8)
O(9) Ru(2) O(4) C(3) -30.1(9)
O(4) Ru(2) O(12) C(46) -162.2(9)
O(4) Ru(2) O(12) C(47) 16.4(11)
O(12) Ru(2) O(4) C(3) -113.6(9)
O(4) Ru(2) C(34) C(35) -100.0(6)
O(4) Ru(2) C(34) C(37) 138.5(9)
C(34) Ru(2) O(4) C(3) 49.7(10)
O(9) Ru(2) O(12) C(46) 117.5(8)
O(9) Ru(2) O(12) C(47) -63.9(11)
O(12) Ru(2) O(9) C(36) -172.2(8)
O(9) Ru(2) C(34) C(35) -21.4(6)
O(9) Ru(2) C(34) C(37) -142.9(10)
C(34) Ru(2) O(9) C(36) 3.9(8)
O(12) Ru(2) C(34) C(35) -7.9(15)
O(12) Ru(2) C(34) C(37) -129.5(11)
C(34) Ru(2) O(12) C(46) 104.1(13)
C(34) Ru(2) O(12) C(47) -77.3(17)
Ru(1) P(1) C(6) C(7) 40.0(11)
Ru(1) P(1) C(8) C(9) -174.5(11)
Ru(1) P(1) C(8) C(13) 7.4(12)
Ru(1) P(1) C(15) C(16) 156.0(11)
Ru(1) P(1) C(15) C(20) -31.9(16)
C(6) P(1) C(8) C(9) -57.5(13)
C(6) P(1) C(8) C(13) 124.4(11)
C(8) P(1) C(6) C(7) -70.9(11)
C(6) P(1) C(15) C(16) 19.7(16)
C(6) P(1) C(15) C(20) -168.2(13)
C(15) P(1) C(6) C(7) -176.7(10)
C(8) P(1) C(15) C(16) -86.4(14)
C(8) P(1) C(15) C(20) 85.6(14)
C(15) P(1) C(8) C(9) 52.4(13)
C(15) P(1) C(8) C(13) -125.7(11)
Ru(1) P(2) C(7) C(6) 23.7(11)
Ru(1) P(2) C(21) C(22) 85.4(12)
Ru(1) P(2) C(21) C(26) -87.9(11)
Ru(1) P(2) C(28) C(29) -37.3(13)
Ru(1) P(2) C(28) C(33) 148.7(10)
C(7) P(2) C(21) C(22) -145.9(12)
C(7) P(2) C(21) C(26) 40.8(13)
C(21) P(2) C(7) C(6) -108.1(10)
C(7) P(2) C(28) C(29) -159.6(11)
C(7) P(2) C(28) C(33) 26.4(13)
C(28) P(2) C(7) C(6) 147.8(10)
C(21) P(2) C(28) C(29) 89.1(12)
C(21) P(2) C(28) C(33) -84.8(13)
C(28) P(2) C(21) C(22) -38.9(13)
C(28) P(2) C(21) C(26) 147.8(11)
Ru(2) P(3) C(39) C(40) 33.6(11)
Ru(2) P(3) C(41) C(42) -169.6(11)
Ru(2) P(3) C(41) C(46) 12.0(11)
Ru(2) P(3) C(48) C(49) 119.3(14)
Ru(2) P(3) C(48) C(53) -57.6(16)
C(39) P(3) C(41) C(42) -49.6(13)
C(39) P(3) C(41) C(46) 132.0(10)
C(41) P(3) C(39) C(40) -79.1(11)
C(39) P(3) C(48) C(49) -15.0(17)
C(39) P(3) C(48) C(53) 168.1(14)
C(48) P(3) C(39) C(40) 172.8(10)
C(41) P(3) C(48) C(49) -122.3(15)
C(41) P(3) C(48) C(53) 60.8(15)
C(48) P(3) C(41) C(42) 59.2(13)
C(48) P(3) C(41) C(46) -119.1(10)
Ru(2) P(4) C(40) C(39) -3.7(13)
Ru(2) P(4) C(54) C(55) 5.5(11)
Ru(2) P(4) C(54) C(59) -171.4(8)
Ru(2) P(4) C(61) C(62) -64.3(14)
Ru(2) P(4) C(61) C(66) 106.6(14)
C(40) P(4) C(54) C(55) 133.1(10)
C(40) P(4) C(54) C(59) -43.8(11)
C(54) P(4) C(40) C(39) -138.3(11)
C(40) P(4) C(61) C(62) 175.8(14)
C(40) P(4) C(61) C(66) -13.3(16)
C(61) P(4) C(40) C(39) 116.7(12)
C(54) P(4) C(61) C(62) 66.7(14)
C(54) P(4) C(61) C(66) -122.4(14)
C(61) P(4) C(54) C(55) -117.8(10)
C(61) P(4) C(54) C(59) 65.3(11)
C(5) O(3) C(4) O(2) 0.5(14)
C(5) O(3) C(4) C(1) 178.5(10)
Ru(2) O(4) C(3) O(5) -49.6(16)
Ru(2) O(4) C(3) C(2) 128.0(10)
Ru(1) O(5) C(3) O(4) -169.6(9)
Ru(1) O(5) C(3) C(2) 12.8(14)
Ru(1) O(6) C(13) C(8) -5.7(15)
Ru(1) O(6) C(13) C(12) 175.2(10)
C(14) O(6) C(13) C(8) 167.8(11)
C(14) O(6) C(13) C(12) -11.3(18)
C(27) O(7) C(26) C(21) 176.1(14)
C(27) O(7) C(26) C(25) -4(2)
Ru(2) O(9) C(36) O(8) -159.9(10)
Ru(2) O(9) C(36) C(35) 16.0(13)
C(38) O(11) C(37) O(10) -7.7(19)
C(38) O(11) C(37) C(34) 171.5(12)
Ru(2) O(12) C(46) C(41) -12.0(15)
Ru(2) O(12) C(46) C(45) 167.8(10)
C(47) O(12) C(46) C(41) 169.3(13)
C(47) O(12) C(46) C(45) -11.0(19)
C(60) O(13) C(59) C(54) 173.0(12)
C(60) O(13) C(59) C(58) -8(2)
Ru(1) C(1) C(2) C(3) 26.7(14)
Ru(1) C(1) C(4) O(2) 78.3(16)
Ru(1) C(1) C(4) O(3) -99.4(10)
C(2) C(1) C(4) O(2) -37(2)
C(2) C(1) C(4) O(3) 145.3(10)
C(4) C(1) C(2) C(3) 142.3(11)
C(1) C(2) C(3) O(4) 154.3(12)
C(1) C(2) C(3) O(5) -28.0(18)
P(1) C(6) C(7) P(2) -38.0(12)
P(1) C(8) C(9) C(10) -179.3(11)
P(1) C(8) C(13) O(6) -1.5(16)
P(1) C(8) C(13) C(12) 177.6(11)
C(9) C(8) C(13) O(6) -179.7(8)
C(9) C(8) C(13) C(12) -0.6(16)
C(13) C(8) C(9) C(10) -1(2)
C(8) C(9) C(10) C(11) 2(2)
C(9) C(10) C(11) C(12) -2(2)
C(10) C(11) C(12) C(13) -0(2)
C(11) C(12) C(13) O(6) -179.7(10)
C(11) C(12) C(13) C(8) 1(2)
P(1) C(15) C(16) C(17) 172.2(14)
P(1) C(15) C(20) C(19) -175.4(14)
C(16) C(15) C(20) C(19) -3(2)
C(20) C(15) C(16) C(17) 0.3(19)
C(15) C(16) C(17) C(18) 3(2)
C(16) C(17) C(18) C(19) -3(3)
C(17) C(18) C(19) C(20) 1(2)
C(18) C(19) C(20) C(15) 2(2)
P(2) C(21) C(22) C(23) -176.4(13)
P(2) C(21) C(26) O(7) -4.6(18)
P(2) C(21) C(26) C(25) 175.6(11)
C(22) C(21) C(26) O(7) -178.7(12)
C(22) C(21) C(26) C(25) 1.5(19)
C(26) C(21) C(22) C(23) -2(2)
C(21) C(22) C(23) C(24) -0(2)
C(22) C(23) C(24) C(25) 4(2)
C(23) C(24) C(25) C(26) -5(2)
C(24) C(25) C(26) O(7) -178.0(14)
C(24) C(25) C(26) C(21) 2(2)
P(2) C(28) C(29) C(30) -174.4(12)
P(2) C(28) C(33) C(32) 176.6(13)
C(29) C(28) C(33) C(32) 3(2)
C(33) C(28) C(29) C(30) -0.2(17)
C(28) C(29) C(30) C(31) -1(2)
C(29) C(30) C(31) C(32) 1(2)
C(30) C(31) C(32) C(33) 2(2)
C(31) C(32) C(33) C(28) -3(2)
Ru(2) C(34) C(35) C(36) 35.0(11)
Ru(2) C(34) C(37) O(10) 89.5(15)
Ru(2) C(34) C(37) O(11) -89.7(11)
C(35) C(34) C(37) O(10) -29.2(18)
C(35) C(34) C(37) O(11) 151.7(10)
C(37) C(34) C(35) C(36) 159.1(10)
C(34) C(35) C(36) O(8) 140.4(12)
C(34) C(35) C(36) O(9) -35.6(15)
P(3) C(39) C(40) P(4) -16.9(14)
P(3) C(41) C(42) C(43) 176.9(11)
P(3) C(41) C(46) O(12) -0.2(12)
P(3) C(41) C(46) C(45) -180.0(9)
C(42) C(41) C(46) O(12) -178.6(12)
C(42) C(41) C(46) C(45) 2(2)
C(46) C(41) C(42) C(43) -5(2)
C(41) C(42) C(43) C(44) 3(2)
C(42) C(43) C(44) C(45) 1(2)
C(43) C(44) C(45) C(46) -4(2)
C(44) C(45) C(46) O(12) -177.0(12)
C(44) C(45) C(46) C(41) 3(2)
P(3) C(48) C(49) C(50) -173.8(18)
P(3) C(48) C(53) C(52) 175.8(18)
C(49) C(48) C(53) C(52) -1(2)
C(53) C(48) C(49) C(50) 3(2)
C(48) C(49) C(50) C(51) -9(4)
C(49) C(50) C(51) C(52) 11(4)
C(50) C(51) C(52) C(53) -8(4)
C(51) C(52) C(53) C(48) 3(3)
P(4) C(54) C(55) C(56) -177.8(11)
P(4) C(54) C(59) O(13) -5.3(15)
P(4) C(54) C(59) C(58) 176.0(10)
C(55) C(54) C(59) O(13) 177.7(11)
C(55) C(54) C(59) C(58) -1.0(16)
C(59) C(54) C(55) C(56) -0.8(17)
C(54) C(55) C(56) C(57) 3(2)
C(55) C(56) C(57) C(58) -5(2)
C(56) C(57) C(58) C(59) 3(2)
C(57) C(58) C(59) O(13) -178.8(15)
C(57) C(58) C(59) C(54) -0.2(19)
P(4) C(61) C(62) C(63) 173.7(15)
P(4) C(61) C(66) C(65) -172.4(17)
C(62) C(61) C(66) C(65) -2(3)
C(66) C(61) C(62) C(63) 3(2)
C(61) C(62) C(63) C(64) -2(2)
C(62) C(63) C(64) C(65) 1(2)
C(63) C(64) C(65) C(66) -0(4)
C(64) C(65) C(66) C(61) 1(2)
